data_4079061
loop_
_publ_author_name
'Dimmer, J\"org-Alexander'
'Hornung, Martin'
'W\"utz, Tobias'
'Wesemann, Lars'

_publ_section_title
;
 Germa- and Stanna-closo-dodecaborate in Reaction with [PdCl2(Xantphos)]:
 P--C and B--H Bond Activation
;
_journal_issue 20
_journal_name_full Organometallics
_journal_page_first 7044
_journal_paper_doi 10.1021/om300438x
_journal_volume 31
_journal_year 2012
_chemical_formula_moiety 'C39 H42 B11 Cl2 O P2 Pd Sn, C12 H28 N, 3(C4 H10 O)'
_chemical_formula_sum 'C63 H100 B11 Cl2 N O4 P2 Pd Sn'
_chemical_formula_weight 1412.30
_chemical_name_systematic
;
 ?
;
_space_group_IT_number 14
_symmetry_cell_setting monoclinic
_symmetry_space_group_name_Hall '-P 2yn'
_symmetry_space_group_name_H-M 'P 1 21/n 1'
_atom_sites_solution_hydrogens calculated
_atom_sites_solution_primary direct
_atom_sites_solution_secondary difmap
_audit_creation_method SHELXL-97
_cell_angle_alpha 90.00
_cell_angle_beta 107.057(4)
_cell_angle_gamma 90.00
_cell_formula_units_Z 4
_cell_length_a 20.2731(12)
_cell_length_b 14.3171(7)
_cell_length_c 25.7675(14)
_cell_measurement_temperature 173(2)
_cell_volume 7150.1(7)
_computing_cell_refinement x-Area
_computing_data_collection x-Area
_computing_data_reduction x-Area
_computing_molecular_graphics platon
_computing_structure_refinement 'SHELXL-97 (Sheldrick, 1997)'
_computing_structure_solution 'SHELXL-97 (Sheldrick, 1990)'
_diffrn_ambient_temperature 173(2)
_diffrn_measured_fraction_theta_full 0.979
_diffrn_measured_fraction_theta_max 0.979
_diffrn_measurement_device_type 'Stoe IPDS II'
_diffrn_measurement_method 'omega scans'
_diffrn_radiation_monochromator graphite
_diffrn_radiation_source 'fine-focus sealed tube'
_diffrn_radiation_type MoK\a
_diffrn_radiation_wavelength 0.71073
_diffrn_reflns_av_R_equivalents 0.1379
_diffrn_reflns_av_sigmaI/netI 0.0862
_diffrn_reflns_limit_h_max 24
_diffrn_reflns_limit_h_min -24
_diffrn_reflns_limit_k_max 17
_diffrn_reflns_limit_k_min -17
_diffrn_reflns_limit_l_max 31
_diffrn_reflns_limit_l_min -31
_diffrn_reflns_number 59464
_diffrn_reflns_theta_full 25.68
_diffrn_reflns_theta_max 25.68
_diffrn_reflns_theta_min 3.09
_exptl_absorpt_coefficient_mu 0.764
_exptl_absorpt_correction_T_max 0.9094
_exptl_absorpt_correction_T_min 0.7759
_exptl_absorpt_correction_type numerical
_exptl_absorpt_process_details 'x-red, x-shape'
_exptl_crystal_colour yellow
_exptl_crystal_density_diffrn 1.312
_exptl_crystal_density_method 'not measured'
_exptl_crystal_description block
_exptl_crystal_F_000 2928
_exptl_crystal_size_max 0.3020
_exptl_crystal_size_mid 0.3018
_exptl_crystal_size_min 0.1799
_refine_diff_density_max 1.732
_refine_diff_density_min -0.879
_refine_diff_density_rms 0.129
_refine_ls_extinction_method none
_refine_ls_goodness_of_fit_ref 1.176
_refine_ls_hydrogen_treatment constr
_refine_ls_matrix_type full
_refine_ls_number_parameters 766
_refine_ls_number_reflns 13295
_refine_ls_number_restraints 0
_refine_ls_restrained_S_all 1.176
_refine_ls_R_factor_all 0.1269
_refine_ls_R_factor_gt 0.0900
_refine_ls_shift/su_max 0.001
_refine_ls_shift/su_mean 0.000
_refine_ls_structure_factor_coef Fsqd
_refine_ls_weighting_details 'calc w=1/[\s^2^(Fo^2^)+(0.0525P)^2^+44.2847P] where P=(Fo^2^+2Fc^2^)/3'
_refine_ls_weighting_scheme calc
_refine_ls_wR_factor_gt 0.1803
_refine_ls_wR_factor_ref 0.1967
_reflns_number_gt 9670
_reflns_number_total 13295
_reflns_threshold_expression >2sigma(I)
_cod_data_source_file om300438x_si_001.cif
_cod_data_source_block hornung80
_cod_original_sg_symbol_H-M 'P 21/n'
_cod_database_code 4079061

loop_
_symmetry_equiv_pos_as_xyz
'x, y, z'
'-x+1/2, y+1/2, -z+1/2'
'-x, -y, -z'
'x-1/2, -y-1/2, z-1/2'

loop_
_atom_site_label
_atom_site_type_symbol
_atom_site_fract_x
_atom_site_fract_y
_atom_site_fract_z
_atom_site_U_iso_or_equiv
_atom_site_adp_type
_atom_site_occupancy
_atom_site_symmetry_multiplicity
_atom_site_calc_flag
_atom_site_refinement_flags
O1 O 0.8243(3) 0.1618(3) 0.1301(2) 0.0303(12) Uani 1 1 d .
C115 C 0.7057(4) 0.2184(5) 0.1023(4) 0.0352(19) Uani 1 1 d .
C116 C 0.7751(4) 0.2290(5) 0.1057(3) 0.0292(17) Uani 1 1 d .
C216 C 0.8077(4) 0.0988(5) 0.1661(3) 0.0305(17) Uani 1 1 d .
C215 C 0.7439(4) 0.0991(5) 0.1758(4) 0.0331(18) Uani 1 1 d .
B5 B 0.8918(5) 0.2966(6) 0.2303(4) 0.0298(19) Uani 1 1 d .
H5 H 0.8455 0.2522 0.2196 0.036 Uiso 1 1 calc R
C117 C 0.6822(4) 0.1506(6) 0.1389(4) 0.039(2) Uani 1 1 d .
C112 C 0.7476(4) 0.3645(6) 0.0477(4) 0.038(2) Uani 1 1 d .
H112 H 0.7609 0.4146 0.0301 0.045 Uiso 1 1 calc R
C131 C 0.9301(4) 0.2718(5) 0.0619(3) 0.0315(17) Uani 1 1 d .
C121 C 0.8859(4) 0.4600(5) 0.0703(3) 0.0333(18) Uani 1 1 d .
C133 C 1.0323(5) 0.2077(6) 0.0470(4) 0.040(2) Uani 1 1 d .
H133 H 1.0792 0.1943 0.0595 0.049 Uiso 1 1 calc R
C221 C 0.9632(4) -0.1032(5) 0.1994(4) 0.0353(19) Uani 1 1 d .
C232 C 0.9061(5) 0.0009(5) 0.0514(4) 0.041(2) Uani 1 1 d .
H232 H 0.9451 0.0383 0.0575 0.049 Uiso 1 1 calc R
C212 C 0.8478(5) -0.0193(6) 0.2330(4) 0.042(2) Uani 1 1 d .
H212 H 0.8819 -0.0609 0.2514 0.050 Uiso 1 1 calc R
C114 C 0.6577(5) 0.2779(6) 0.0683(4) 0.046(2) Uani 1 1 d .
H114 H 0.6110 0.2707 0.0650 0.056 Uiso 1 1 calc R
C214 C 0.7356(4) 0.0428(6) 0.2174(4) 0.038(2) Uani 1 1 d .
H214 H 0.6936 0.0434 0.2252 0.046 Uiso 1 1 calc R
C211 C 0.8598(4) 0.0347(5) 0.1920(3) 0.0314(18) Uani 1 1 d .
C132 C 1.0009(4) 0.2544(5) 0.0802(4) 0.0342(19) Uani 1 1 d .
H132 H 1.0267 0.2742 0.1145 0.041 Uiso 1 1 calc R
C111 C 0.7982(4) 0.3070(5) 0.0824(3) 0.0315(18) Uani 1 1 d .
B1 B 0.9294(5) 0.3518(6) 0.1779(4) 0.0277(19) Uani 1 1 d .
C231 C 0.8824(4) -0.0261(5) 0.0948(4) 0.0359(19) Uani 1 1 d .
C126 C 0.9149(5) 0.4770(6) 0.0292(4) 0.045(2) Uani 1 1 d .
H126 H 0.9356 0.4282 0.0159 0.054 Uiso 1 1 calc R
C222 C 1.0042(5) -0.0995(6) 0.2520(4) 0.045(2) Uani 1 1 d .
H222 H 1.0170 -0.0417 0.2682 0.054 Uiso 1 1 calc R
C213 C 0.7882(5) -0.0143(6) 0.2476(4) 0.044(2) Uani 1 1 d .
H213 H 0.7831 -0.0482 0.2770 0.052 Uiso 1 1 calc R
C134 C 0.9949(5) 0.1809(6) -0.0042(4) 0.045(2) Uani 1 1 d .
H134 H 1.0168 0.1518 -0.0269 0.055 Uiso 1 1 calc R
C122 C 0.8546(5) 0.5335(6) 0.0892(4) 0.040(2) Uani 1 1 d .
H122 H 0.8345 0.5227 0.1168 0.047 Uiso 1 1 calc R
C113 C 0.6783(5) 0.3466(7) 0.0398(4) 0.047(2) Uani 1 1 d .
H113 H 0.6453 0.3818 0.0147 0.056 Uiso 1 1 calc R
B4 B 0.9644(5) 0.2797(7) 0.2939(4) 0.035(2) Uani 1 1 d .
H4 H 0.9645 0.2243 0.3235 0.042 Uiso 1 1 calc R
C118 C 0.6445(5) 0.2061(7) 0.1722(5) 0.059(3) Uani 1 1 d .
H11A H 0.6058 0.2379 0.1481 0.088 Uiso 1 1 calc R
H11B H 0.6754 0.2510 0.1943 0.088 Uiso 1 1 calc R
H11C H 0.6285 0.1642 0.1950 0.088 Uiso 1 1 calc R
B10 B 0.8855(5) 0.4176(6) 0.2153(4) 0.034(2) Uani 1 1 d .
H10 H 0.8350 0.4482 0.1941 0.041 Uiso 1 1 calc R
C123 C 0.8525(5) 0.6225(6) 0.0677(4) 0.046(2) Uani 1 1 d .
H123 H 0.8315 0.6712 0.0807 0.055 Uiso 1 1 calc R
C136 C 0.8924(5) 0.2414(6) 0.0105(4) 0.045(2) Uani 1 1 d .
H136 H 0.8450 0.2514 -0.0015 0.055 Uiso 1 1 calc R
C226 C 0.9451(6) -0.1924(6) 0.1756(5) 0.054(3) Uani 1 1 d .
H226 H 0.9175 -0.1973 0.1399 0.065 Uiso 1 1 calc R
C124 C 0.8821(5) 0.6377(6) 0.0268(4) 0.051(2) Uani 1 1 d .
H124 H 0.8808 0.6971 0.0119 0.061 Uiso 1 1 calc R
C135 C 0.9241(5) 0.1971(6) -0.0226(4) 0.045(2) Uani 1 1 d .
H135 H 0.8986 0.1779 -0.0571 0.054 Uiso 1 1 calc R
C235 C 0.7902(5) -0.1121(7) 0.0330(5) 0.056(3) Uani 1 1 d .
H235 H 0.7518 -0.1509 0.0265 0.067 Uiso 1 1 calc R
C236 C 0.8229(5) -0.0818(6) 0.0852(4) 0.049(2) Uani 1 1 d .
H236 H 0.8058 -0.0981 0.1137 0.058 Uiso 1 1 calc R
B3 B 1.0461(5) 0.3282(6) 0.2823(4) 0.034(2) Uani 1 1 d .
H3 H 1.0980 0.3034 0.3047 0.041 Uiso 1 1 calc R
B9 B 0.9060(5) 0.3757(6) 0.2832(4) 0.037(2) Uani 1 1 d .
H9 H 0.8683 0.3792 0.3063 0.044 Uiso 1 1 calc R
C233 C 0.8712(6) -0.0282(7) -0.0011(4) 0.054(3) Uani 1 1 d .
H233 H 0.8863 -0.0093 -0.0302 0.064 Uiso 1 1 calc R
C119 C 0.6335(5) 0.0765(7) 0.1035(5) 0.057(3) Uani 1 1 d .
H11D H 0.5938 0.1070 0.0798 0.085 Uiso 1 1 calc R
H11E H 0.6189 0.0334 0.1265 0.085 Uiso 1 1 calc R
H11F H 0.6575 0.0432 0.0822 0.085 Uiso 1 1 calc R
B2 B 1.0253(5) 0.3725(6) 0.2107(4) 0.033(2) Uani 1 1 d .
H2 H 1.0632 0.3755 0.1877 0.040 Uiso 1 1 calc R
C234 C 0.8147(5) -0.0847(7) -0.0095(4) 0.055(3) Uani 1 1 d .
H234 H 0.7921 -0.1051 -0.0445 0.066 Uiso 1 1 calc R
B11 B 0.9477(6) 0.4766(7) 0.2692(4) 0.041(2) Uani 1 1 d .
H11 H 0.9370 0.5457 0.2835 0.050 Uiso 1 1 calc R
C223 C 1.0268(5) -0.1795(7) 0.2815(5) 0.057(3) Uani 1 1 d .
H223 H 1.0554 -0.1750 0.3170 0.068 Uiso 1 1 calc R
B6 B 0.9637(5) 0.4616(6) 0.2050(4) 0.035(2) Uani 1 1 d .
H6 H 0.9632 0.5204 0.1775 0.042 Uiso 1 1 calc R
B7 B 1.0305(6) 0.4467(7) 0.2657(4) 0.039(2) Uani 1 1 d .
H7 H 1.0736 0.4965 0.2775 0.047 Uiso 1 1 calc R
C125 C 0.9139(6) 0.5647(7) 0.0074(5) 0.058(3) Uani 1 1 d .
H125 H 0.9342 0.5754 -0.0200 0.070 Uiso 1 1 calc R
B8 B 0.9959(6) 0.3945(7) 0.3146(4) 0.039(2) Uani 1 1 d .
H8 H 1.0166 0.4099 0.3582 0.046 Uiso 1 1 calc R
C225 C 0.9683(6) -0.2707(6) 0.2053(6) 0.069(3) Uani 1 1 d .
H225 H 0.9574 -0.3289 0.1890 0.083 Uiso 1 1 calc R
C224 C 1.0076(6) -0.2658(7) 0.2589(5) 0.067(3) Uani 1 1 d .
H224 H 1.0207 -0.3199 0.2794 0.080 Uiso 1 1 calc R
N1 N 0.2366(6) 0.9752(8) 0.2284(5) 0.082(3) Uani 1 1 d .
H1 H 0.2052 1.0169 0.2087 0.098 Uiso 1 1 calc R
C305 C 0.2047(6) 0.9294(10) 0.2659(6) 0.083(4) Uani 1 1 d .
H30A H 0.1687 0.8881 0.2450 0.100 Uiso 1 1 calc R
H30B H 0.1828 0.9770 0.2819 0.100 Uiso 1 1 calc R
C301 C 0.2471(8) 0.9037(9) 0.1892(5) 0.082(4) Uani 1 1 d .
H30C H 0.2806 0.8585 0.2092 0.099 Uiso 1 1 calc R
H30D H 0.2039 0.8708 0.1740 0.099 Uiso 1 1 calc R
C309 C 0.3020(7) 1.0310(10) 0.2567(6) 0.083(4) Uani 1 1 d .
H30E H 0.3169 1.0631 0.2290 0.099 Uiso 1 1 calc R
H30F H 0.3380 0.9869 0.2742 0.099 Uiso 1 1 calc R
C306 C 0.2524(9) 0.8736(12) 0.3111(8) 0.117(6) Uani 1 1 d .
H30G H 0.2856 0.9153 0.3348 0.140 Uiso 1 1 calc R
H30H H 0.2777 0.8291 0.2958 0.140 Uiso 1 1 calc R
C302 C 0.2702(7) 0.9391(10) 0.1446(6) 0.085(4) Uani 1 1 d .
H30I H 0.3172 0.9617 0.1586 0.102 Uiso 1 1 calc R
H30J H 0.2413 0.9912 0.1276 0.102 Uiso 1 1 calc R
C304 C 0.3045(7) 0.8894(13) 0.0581(8) 0.119(6) Uani 1 1 d .
H30K H 0.2998 0.8375 0.0337 0.179 Uiso 1 1 calc R
H30L H 0.3526 0.9015 0.0753 0.179 Uiso 1 1 calc R
H30M H 0.2834 0.9437 0.0381 0.179 Uiso 1 1 calc R
C303 C 0.2674(7) 0.8653(11) 0.1034(6) 0.092(5) Uani 1 1 d .
H30N H 0.2193 0.8514 0.0852 0.111 Uiso 1 1 calc R
H30O H 0.2882 0.8091 0.1222 0.111 Uiso 1 1 calc R
C310 C 0.2968(9) 1.1043(13) 0.2998(8) 0.115(6) Uani 1 1 d .
H31A H 0.2626 1.1511 0.2830 0.138 Uiso 1 1 calc R
H31B H 0.2824 1.0740 0.3283 0.138 Uiso 1 1 calc R
C311 C 0.3649(8) 1.1491(14) 0.3230(8) 0.123(7) Uani 1 1 d .
H31C H 0.3877 1.1535 0.2948 0.148 Uiso 1 1 calc R
H31D H 0.3576 1.2123 0.3337 0.148 Uiso 1 1 calc R
C307 C 0.2130(11) 0.8209(12) 0.3445(8) 0.132(8) Uani 1 1 d .
H30P H 0.1912 0.8665 0.3620 0.158 Uiso 1 1 calc R
H30Q H 0.1766 0.7850 0.3197 0.158 Uiso 1 1 calc R
C312 C 0.4102(10) 1.1021(15) 0.3688(7) 0.130(7) Uani 1 1 d .
H31E H 0.4531 1.1354 0.3809 0.195 Uiso 1 1 calc R
H31F H 0.4186 1.0397 0.3585 0.195 Uiso 1 1 calc R
H31G H 0.3891 1.0995 0.3976 0.195 Uiso 1 1 calc R
C308 C 0.2510(12) 0.7621(18) 0.3831(9) 0.180(11) Uani 1 1 d .
H30R H 0.2215 0.7317 0.4010 0.270 Uiso 1 1 calc R
H30S H 0.2858 0.7971 0.4092 0.270 Uiso 1 1 calc R
H30T H 0.2726 0.7161 0.3664 0.270 Uiso 1 1 calc R
O2 O 0.6996(4) 0.6912(6) 0.0841(3) 0.071(2) Uani 1 1 d .
O3 O 0.4654(4) 0.1652(6) 0.0274(3) 0.072(2) Uani 1 1 d .
O4 O 0.0697(6) 0.0226(7) 0.3953(5) 0.114(4) Uani 1 1 d .
C33 C 0.4564(7) 0.1542(10) -0.0293(5) 0.080(4) Uani 1 1 d .
H33A H 0.4093 0.1696 -0.0497 0.096 Uiso 1 1 calc R
H33B H 0.4652 0.0899 -0.0371 0.096 Uiso 1 1 calc R
C34 C 0.5058(9) 0.2181(11) -0.0457(6) 0.105(5) Uani 1 1 d .
H34A H 0.5002 0.2110 -0.0838 0.157 Uiso 1 1 calc R
H34B H 0.5523 0.2023 -0.0255 0.157 Uiso 1 1 calc R
H34C H 0.4965 0.2816 -0.0382 0.157 Uiso 1 1 calc R
C24 C 0.7448(8) 0.7404(12) 0.1752(6) 0.097(5) Uani 1 1 d .
H24A H 0.7419 0.7306 0.2113 0.145 Uiso 1 1 calc R
H24B H 0.7336 0.8041 0.1647 0.145 Uiso 1 1 calc R
H24C H 0.7909 0.7271 0.1742 0.145 Uiso 1 1 calc R
C22 C 0.6670(8) 0.6455(12) -0.0097(6) 0.102(5) Uani 1 1 d .
H22A H 0.6416 0.5992 -0.0345 0.153 Uiso 1 1 calc R
H22B H 0.7144 0.6447 -0.0096 0.153 Uiso 1 1 calc R
H22C H 0.6476 0.7061 -0.0208 0.153 Uiso 1 1 calc R
C41 C 0.0997(8) 0.0947(10) 0.3748(6) 0.090(4) Uani 1 1 d .
H41A H 0.0853 0.1535 0.3867 0.108 Uiso 1 1 calc R
H41B H 0.0825 0.0932 0.3355 0.108 Uiso 1 1 calc R
C31 C 0.4247(7) 0.1017(10) 0.0479(6) 0.087(4) Uani 1 1 d .
H31H H 0.4412 0.0384 0.0468 0.105 Uiso 1 1 calc R
H31I H 0.3769 0.1045 0.0258 0.105 Uiso 1 1 calc R
C23 C 0.6960(8) 0.6781(11) 0.1374(6) 0.092(4) Uani 1 1 d .
H23A H 0.7068 0.6137 0.1482 0.110 Uiso 1 1 calc R
H23B H 0.6495 0.6910 0.1386 0.110 Uiso 1 1 calc R
C21 C 0.6630(8) 0.6248(9) 0.0457(7) 0.092(5) Uani 1 1 d .
H21A H 0.6150 0.6245 0.0454 0.110 Uiso 1 1 calc R
H21B H 0.6819 0.5631 0.0565 0.110 Uiso 1 1 calc R
C42 C 0.1758(8) 0.0919(13) 0.3910(7) 0.113(6) Uani 1 1 d .
H42A H 0.1927 0.1446 0.3757 0.169 Uiso 1 1 calc R
H42B H 0.1906 0.0352 0.3779 0.169 Uiso 1 1 calc R
H42C H 0.1934 0.0940 0.4298 0.169 Uiso 1 1 calc R
C32 C 0.4301(8) 0.1280(11) 0.1042(6) 0.098(5) Uani 1 1 d .
H32A H 0.4034 0.0854 0.1187 0.148 Uiso 1 1 calc R
H32B H 0.4128 0.1903 0.1049 0.148 Uiso 1 1 calc R
H32C H 0.4775 0.1255 0.1258 0.148 Uiso 1 1 calc R
C43 C 0.0007(9) 0.0244(10) 0.3881(8) 0.104(5) Uani 1 1 d .
H43A H -0.0229 0.0304 0.3496 0.125 Uiso 1 1 calc R
H43B H -0.0102 0.0794 0.4060 0.125 Uiso 1 1 calc R
C44 C -0.0256(10) -0.0559(12) 0.4083(11) 0.173(11) Uani 1 1 d .
H44A H -0.0746 -0.0499 0.4011 0.259 Uiso 1 1 calc R
H44B H -0.0042 -0.0610 0.4467 0.259 Uiso 1 1 calc R
H44C H -0.0156 -0.1108 0.3906 0.259 Uiso 1 1 calc R
Sn1 Sn 0.98881(3) 0.21792(4) 0.21946(2) 0.03025(15) Uani 1 1 d .
Pd1 Pd 1.02902(3) 0.08363(4) 0.17508(3) 0.02992(17) Uani 1 1 d .
P1 P 0.88763(11) 0.34388(13) 0.10065(9) 0.0292(4) Uani 1 1 d .
P2 P 0.93064(11) 0.00440(14) 0.16388(9) 0.0318(5) Uani 1 1 d .
Cl1 Cl 1.07273(13) -0.03808(15) 0.13128(10) 0.0474(6) Uani 1 1 d .
Cl2 Cl 1.13745(11) 0.15913(16) 0.19778(12) 0.0521(6) Uani 1 1 d .

loop_
_atom_site_aniso_label
_atom_site_aniso_U_11
_atom_site_aniso_U_22
_atom_site_aniso_U_33
_atom_site_aniso_U_23
_atom_site_aniso_U_13
_atom_site_aniso_U_12
O1 0.026(3) 0.020(3) 0.046(3) 0.005(2) 0.012(2) 0.001(2)
C115 0.036(4) 0.023(4) 0.050(5) 0.005(4) 0.016(4) 0.000(3)
C116 0.026(4) 0.022(4) 0.037(4) 0.002(3) 0.007(3) -0.001(3)
C216 0.032(4) 0.022(4) 0.041(5) -0.003(3) 0.016(4) -0.006(3)
C215 0.031(4) 0.019(4) 0.049(5) 0.004(3) 0.012(4) 0.000(3)
B5 0.036(5) 0.014(4) 0.044(5) 0.000(4) 0.019(4) 0.000(3)
C117 0.025(4) 0.033(4) 0.061(6) 0.006(4) 0.014(4) 0.004(3)
C112 0.039(5) 0.029(4) 0.047(5) 0.003(4) 0.015(4) 0.006(4)
C131 0.035(4) 0.022(4) 0.039(5) 0.003(3) 0.013(4) -0.001(3)
C121 0.038(5) 0.027(4) 0.035(5) 0.004(3) 0.011(4) 0.000(3)
C133 0.036(5) 0.034(5) 0.055(6) 0.000(4) 0.019(4) 0.003(4)
C221 0.037(5) 0.020(4) 0.054(6) 0.003(4) 0.023(4) -0.002(3)
C232 0.057(6) 0.020(4) 0.044(5) -0.001(4) 0.013(4) 0.006(4)
C212 0.036(5) 0.032(5) 0.058(6) 0.013(4) 0.015(4) 0.005(4)
C114 0.033(5) 0.039(5) 0.062(6) 0.009(5) 0.007(4) 0.002(4)
C214 0.037(5) 0.034(5) 0.048(5) 0.003(4) 0.019(4) 0.000(4)
C211 0.030(4) 0.021(4) 0.044(5) 0.005(3) 0.014(4) 0.003(3)
C132 0.033(4) 0.026(4) 0.047(5) -0.002(4) 0.018(4) -0.004(3)
C111 0.027(4) 0.029(4) 0.038(5) 0.004(3) 0.010(3) 0.010(3)
B1 0.030(5) 0.016(4) 0.035(5) 0.001(4) 0.007(4) 0.005(3)
C231 0.034(4) 0.021(4) 0.049(5) -0.004(4) 0.006(4) 0.002(3)
C126 0.048(5) 0.038(5) 0.055(6) 0.012(4) 0.025(5) 0.008(4)
C222 0.044(5) 0.031(5) 0.059(6) 0.000(4) 0.012(5) -0.001(4)
C213 0.041(5) 0.040(5) 0.055(6) 0.012(4) 0.023(4) 0.004(4)
C134 0.051(6) 0.040(5) 0.051(6) -0.003(4) 0.024(5) 0.012(4)
C122 0.051(5) 0.025(4) 0.047(5) 0.006(4) 0.021(4) 0.005(4)
C113 0.033(5) 0.050(6) 0.054(6) 0.011(5) 0.009(4) 0.007(4)
B4 0.045(5) 0.035(5) 0.029(5) -0.006(4) 0.017(4) -0.007(4)
C118 0.050(6) 0.052(6) 0.085(8) 0.023(6) 0.036(6) 0.015(5)
B10 0.040(5) 0.023(4) 0.047(6) -0.009(4) 0.024(5) -0.006(4)
C123 0.049(5) 0.021(4) 0.069(7) 0.009(4) 0.017(5) 0.007(4)
C136 0.048(5) 0.042(5) 0.045(6) -0.005(4) 0.011(4) 0.009(4)
C226 0.062(7) 0.024(5) 0.071(7) -0.001(4) 0.013(6) 0.003(4)
C124 0.052(6) 0.032(5) 0.070(7) 0.016(5) 0.020(5) 0.001(4)
C135 0.044(5) 0.045(5) 0.045(5) -0.016(4) 0.010(4) 0.006(4)
C235 0.049(6) 0.044(6) 0.064(7) -0.009(5) 0.001(5) -0.004(5)
C236 0.040(5) 0.038(5) 0.067(7) -0.003(5) 0.013(5) -0.001(4)
B3 0.034(5) 0.023(5) 0.042(6) -0.003(4) 0.005(4) 0.002(4)
B9 0.041(5) 0.027(5) 0.044(6) -0.006(4) 0.016(5) -0.004(4)
C233 0.069(7) 0.044(6) 0.049(6) 0.003(5) 0.019(5) 0.020(5)
C119 0.042(5) 0.046(6) 0.073(7) 0.006(5) 0.003(5) -0.015(5)
B2 0.040(5) 0.018(4) 0.042(6) -0.004(4) 0.012(4) -0.010(4)
C234 0.056(6) 0.045(6) 0.053(6) -0.008(5) -0.001(5) 0.012(5)
B11 0.047(6) 0.025(5) 0.052(6) -0.009(4) 0.016(5) -0.003(4)
C223 0.056(6) 0.039(5) 0.069(7) 0.019(5) 0.008(5) 0.006(5)
B6 0.040(5) 0.021(4) 0.048(6) 0.001(4) 0.018(5) 0.004(4)
B7 0.047(6) 0.025(5) 0.045(6) -0.007(4) 0.013(5) -0.004(4)
C125 0.064(7) 0.041(6) 0.082(8) 0.023(5) 0.041(6) 0.012(5)
B8 0.051(6) 0.029(5) 0.040(6) -0.006(4) 0.020(5) -0.003(4)
C225 0.077(8) 0.017(5) 0.109(10) 0.005(5) 0.022(7) 0.009(5)
C224 0.073(8) 0.034(6) 0.093(9) 0.025(6) 0.024(7) 0.014(5)
N1 0.079(8) 0.088(8) 0.085(8) 0.018(6) 0.034(6) 0.024(6)
C305 0.058(7) 0.087(9) 0.103(10) 0.045(8) 0.022(7) 0.008(7)
C301 0.108(11) 0.068(8) 0.056(7) 0.001(6) 0.000(7) 0.053(8)
C309 0.065(8) 0.085(9) 0.103(11) 0.009(8) 0.032(8) 0.001(7)
C306 0.103(12) 0.107(12) 0.151(16) 0.066(12) 0.054(12) 0.041(10)
C302 0.077(9) 0.082(9) 0.091(10) -0.003(8) 0.016(8) 0.027(7)
C304 0.054(8) 0.134(15) 0.169(18) 0.009(13) 0.033(10) 0.022(9)
C303 0.060(8) 0.100(11) 0.091(10) 0.022(9) -0.017(7) 0.000(7)
C310 0.099(13) 0.111(13) 0.133(15) -0.012(11) 0.031(11) 0.020(10)
C311 0.081(11) 0.140(16) 0.122(14) 0.025(12) -0.011(10) -0.031(11)
C307 0.185(19) 0.108(13) 0.139(15) 0.073(12) 0.104(15) 0.065(13)
C312 0.114(14) 0.173(19) 0.096(13) -0.007(13) 0.019(11) -0.031(14)
C308 0.18(2) 0.23(3) 0.16(2) 0.10(2) 0.104(18) 0.10(2)
O2 0.069(5) 0.076(5) 0.074(6) -0.008(4) 0.031(4) -0.010(4)
O3 0.069(5) 0.074(5) 0.070(5) 0.000(4) 0.015(4) 0.007(4)
O4 0.093(8) 0.078(7) 0.179(12) 0.048(7) 0.053(8) 0.014(6)
C33 0.081(9) 0.080(9) 0.059(8) -0.027(7) -0.009(7) 0.016(7)
C34 0.156(16) 0.089(11) 0.064(9) -0.002(8) 0.024(10) -0.014(11)
C24 0.090(10) 0.120(13) 0.093(11) -0.002(10) 0.046(9) -0.006(9)
C22 0.090(11) 0.127(14) 0.086(11) -0.018(10) 0.022(9) -0.017(10)
C41 0.103(11) 0.065(8) 0.092(10) 0.014(7) 0.013(9) 0.004(8)
C31 0.078(9) 0.076(9) 0.107(12) 0.006(8) 0.026(8) 0.003(7)
C23 0.101(11) 0.091(10) 0.097(11) 0.019(9) 0.049(9) -0.002(9)
C21 0.080(10) 0.059(8) 0.128(14) -0.012(8) 0.018(9) 0.000(7)
C42 0.089(11) 0.130(15) 0.128(14) -0.016(12) 0.046(11) -0.006(10)
C32 0.101(12) 0.108(12) 0.084(11) 0.024(9) 0.024(9) -0.004(9)
C43 0.102(12) 0.072(10) 0.147(15) -0.013(10) 0.050(11) -0.002(9)
C44 0.138(17) 0.084(12) 0.34(4) 0.060(17) 0.15(2) 0.006(11)
Sn1 0.0340(3) 0.0178(3) 0.0391(3) -0.0017(2) 0.0111(2) 0.0011(2)
Pd1 0.0310(3) 0.0188(3) 0.0416(4) -0.0009(3) 0.0132(3) 0.0022(2)
P1 0.0327(11) 0.0201(9) 0.0371(12) 0.0012(8) 0.0140(9) 0.0015(8)
P2 0.0351(11) 0.0183(9) 0.0439(13) 0.0011(9) 0.0147(10) 0.0017(8)
Cl1 0.0547(14) 0.0337(11) 0.0609(15) -0.0068(10) 0.0278(12) 0.0104(10)
Cl2 0.0319(11) 0.0371(12) 0.0864(19) -0.0047(12) 0.0159(12) -0.0056(9)

loop_
_atom_type_symbol
_atom_type_description
_atom_type_scat_dispersion_real
_atom_type_scat_dispersion_imag
_atom_type_scat_source
C C 0.0033 0.0016 'International Tables Vol C Tables 4.2.6.8 and 6.1.1.4'
H H 0.0000 0.0000 'International Tables Vol C Tables 4.2.6.8 and 6.1.1.4'
B B 0.0013 0.0007 'International Tables Vol C Tables 4.2.6.8 and 6.1.1.4'
Cl Cl 0.1484 0.1585 'International Tables Vol C Tables 4.2.6.8 and 6.1.1.4'
N N 0.0061 0.0033 'International Tables Vol C Tables 4.2.6.8 and 6.1.1.4'
O O 0.0106 0.0060 'International Tables Vol C Tables 4.2.6.8 and 6.1.1.4'
P P 0.1023 0.0942 'International Tables Vol C Tables 4.2.6.8 and 6.1.1.4'
Pd Pd -0.9988 1.0072 'International Tables Vol C Tables 4.2.6.8 and 6.1.1.4'
Sn Sn -0.6537 1.4246 'International Tables Vol C Tables 4.2.6.8 and 6.1.1.4'

loop_
_geom_angle_atom_site_label_1
_geom_angle_atom_site_label_2
_geom_angle_atom_site_label_3
_geom_angle
C116 O1 C216 117.6(6)
C116 C115 C114 118.6(8)
C116 C115 C117 121.6(7)
C114 C115 C117 119.5(7)
C115 C116 O1 121.9(7)
C115 C116 C111 121.0(7)
O1 C116 C111 117.0(6)
C215 C216 O1 122.2(7)
C215 C216 C211 121.7(7)
O1 C216 C211 116.1(7)
C216 C215 C214 117.7(7)
C216 C215 C117 121.9(7)
C214 C215 C117 120.1(7)
B9 B5 B10 61.1(5)
B9 B5 B4 59.1(5)
B10 B5 B4 107.7(6)
B9 B5 B1 106.2(6)
B10 B5 B1 57.2(5)
B4 B5 B1 107.4(6)
B9 B5 Sn1 117.0(6)
B10 B5 Sn1 116.8(5)
B4 B5 Sn1 64.6(4)
B1 B5 Sn1 65.9(4)
C215 C117 C115 110.4(7)
C215 C117 C118 110.9(8)
C115 C117 C118 108.3(7)
C215 C117 C119 107.5(7)
C115 C117 C119 109.4(8)
C118 C117 C119 110.4(8)
C113 C112 C111 120.2(8)
C136 C131 C132 119.3(8)
C136 C131 P1 118.9(6)
C132 C131 P1 121.4(6)
C126 C121 C122 118.6(8)
C126 C121 P1 122.0(6)
C122 C121 P1 119.4(6)
C134 C133 C132 120.4(8)
C222 C221 C226 118.0(8)
C222 C221 P2 119.5(6)
C226 C221 P2 122.4(7)
C233 C232 C231 120.0(9)
C213 C212 C211 123.1(8)
C113 C114 C115 120.8(8)
C213 C214 C215 121.9(8)
C212 C211 C216 116.7(7)
C212 C211 P2 119.9(6)
C216 C211 P2 122.0(6)
C133 C132 C131 119.6(8)
C116 C111 C112 117.4(7)
C116 C111 P1 123.5(6)
C112 C111 P1 118.7(6)
B10 B1 B6 61.0(5)
B10 B1 B2 106.7(6)
B6 B1 B2 57.0(5)
B10 B1 B5 57.5(5)
B6 B1 B5 106.2(6)
B2 B1 B5 108.6(6)
B10 B1 P1 117.2(6)
B6 B1 P1 117.5(6)
B2 B1 P1 123.4(6)
B5 B1 P1 124.2(6)
B10 B1 Sn1 117.4(6)
B6 B1 Sn1 116.9(5)
B2 B1 Sn1 66.7(4)
B5 B1 Sn1 66.2(4)
P1 B1 Sn1 115.8(4)
C232 C231 C236 119.8(9)
C232 C231 P2 120.4(7)
C236 C231 P2 119.7(7)
C125 C126 C121 121.1(9)
C221 C222 C223 121.5(9)
C212 C213 C214 118.1(8)
C133 C134 C135 120.4(9)
C123 C122 C121 121.3(9)
C114 C113 C112 120.8(8)
B9 B4 B8 60.0(6)
B9 B4 B5 56.5(5)
B8 B4 B5 105.3(7)
B9 B4 B3 105.3(6)
B8 B4 B3 57.2(5)
B5 B4 B3 108.2(6)
B9 B4 Sn1 117.7(6)
B8 B4 Sn1 117.2(6)
B5 B4 Sn1 67.9(4)
B3 B4 Sn1 66.2(4)
B1 B10 B5 65.2(5)
B1 B10 B9 110.3(7)
B5 B10 B9 58.3(5)
B1 B10 B11 108.8(7)
B5 B10 B11 107.7(7)
B9 B10 B11 59.3(6)
B1 B10 B6 59.9(5)
B5 B10 B6 111.4(7)
B9 B10 B6 107.5(7)
B11 B10 B6 59.8(6)
C124 C123 C122 119.0(9)
C135 C136 C131 120.8(9)
C225 C226 C221 119.7(10)
C123 C124 C125 120.4(9)
C136 C135 C134 119.5(9)
C234 C235 C236 119.9(10)
C235 C236 C231 119.4(10)
B7 B3 B8 60.6(6)
B7 B3 B2 57.4(5)
B8 B3 B2 106.7(7)
B7 B3 B4 106.7(7)
B8 B3 B4 58.1(5)
B2 B3 B4 108.9(6)
B7 B3 Sn1 118.1(6)
B8 B3 Sn1 117.1(6)
B2 B3 Sn1 67.8(4)
B4 B3 Sn1 65.1(4)
B5 B9 B11 110.7(7)
B5 B9 B4 64.4(5)
B11 B9 B4 109.1(7)
B5 B9 B10 60.6(5)
B11 B9 B10 60.6(6)
B4 B9 B10 111.5(7)
B5 B9 B8 111.6(7)
B11 B9 B8 58.8(6)
B4 B9 B8 60.2(5)
B10 B9 B8 107.9(7)
C234 C233 C232 119.6(10)
B7 B2 B6 60.0(6)
B7 B2 B3 57.8(5)
B6 B2 B3 106.0(7)
B7 B2 B1 105.4(7)
B6 B2 B1 57.9(5)
B3 B2 B1 106.8(6)
B7 B2 Sn1 115.9(6)
B6 B2 Sn1 116.8(6)
B3 B2 Sn1 64.9(4)
B1 B2 Sn1 65.7(4)
C233 C234 C235 121.4(10)
B8 B11 B7 61.0(6)
B8 B11 B9 61.1(6)
B7 B11 B9 109.4(7)
B8 B11 B6 108.7(7)
B7 B11 B6 59.3(6)
B9 B11 B6 108.6(7)
B8 B11 B10 109.3(7)
B7 B11 B10 108.1(7)
B9 B11 B10 60.1(5)
B6 B11 B10 60.3(6)
C224 C223 C222 120.5(10)
B7 B6 B2 59.7(5)
B7 B6 B1 110.7(6)
B2 B6 B1 65.1(5)
B7 B6 B11 59.6(6)
B2 B6 B11 109.1(7)
B1 B6 B11 108.3(7)
B7 B6 B10 108.1(7)
B2 B6 B10 111.7(6)
B1 B6 B10 59.2(5)
B11 B6 B10 59.9(6)
B2 B7 B6 60.3(6)
B2 B7 B3 64.8(6)
B6 B7 B3 111.8(7)
B2 B7 B11 111.0(7)
B6 B7 B11 61.2(6)
B3 B7 B11 109.2(7)
B2 B7 B8 112.1(7)
B6 B7 B8 108.8(8)
B3 B7 B8 60.1(6)
B11 B7 B8 59.1(6)
C126 C125 C124 119.5(10)
B11 B8 B3 109.4(7)
B11 B8 B7 60.0(6)
B3 B8 B7 59.4(5)
B11 B8 B9 60.0(6)
B3 B8 B9 111.0(7)
B7 B8 B9 107.7(7)
B11 B8 B4 109.8(7)
B3 B8 B4 64.6(5)
B7 B8 B4 110.9(7)
B9 B8 B4 59.8(6)
C226 C225 C224 121.6(10)
C223 C224 C225 118.6(9)
C305 N1 C301 108.5(12)
C305 N1 C309 113.9(11)
C301 N1 C309 113.7(11)
N1 C305 C306 116.1(11)
C302 C301 N1 116.0(12)
N1 C309 C310 117.4(12)
C305 C306 C307 111.9(13)
C301 C302 C303 111.2(13)
C302 C303 C304 116.1(14)
C311 C310 C309 109.3(15)
C312 C311 C310 115.1(17)
C308 C307 C306 116.0(18)
C23 O2 C21 115.2(11)
C33 O3 C31 113.3(11)
C43 O4 C41 119.1(12)
O3 C33 C34 108.9(10)
O4 C41 C42 114.4(13)
O3 C31 C32 108.6(12)
O2 C23 C24 110.4(12)
O2 C21 C22 111.9(12)
O4 C43 C44 114.5(15)
B4 Sn1 B3 48.7(3)
B4 Sn1 B1 81.9(3)
B3 Sn1 B1 81.2(3)
B4 Sn1 B5 47.4(3)
B3 Sn1 B5 81.7(3)
B1 Sn1 B5 47.8(3)
B4 Sn1 B2 82.5(3)
B3 Sn1 B2 47.3(3)
B1 Sn1 B2 47.6(3)
B5 Sn1 B2 81.9(3)
B4 Sn1 Pd1 149.4(3)
B3 Sn1 Pd1 133.0(2)
B1 Sn1 Pd1 127.8(2)
B5 Sn1 Pd1 145.2(2)
B2 Sn1 Pd1 121.6(3)
P2 Pd1 Cl2 172.91(9)
P2 Pd1 Cl1 90.54(8)
Cl2 Pd1 Cl1 90.20(9)
P2 Pd1 Sn1 92.93(6)
Cl2 Pd1 Sn1 86.52(6)
Cl1 Pd1 Sn1 176.27(7)
C111 P1 C131 106.9(4)
C111 P1 C121 105.2(4)
C131 P1 C121 103.5(4)
C111 P1 B1 112.9(4)
C131 P1 B1 117.8(4)
C121 P1 B1 109.6(4)
C221 P2 C231 107.6(4)
C221 P2 C211 102.2(4)
C231 P2 C211 100.6(4)
C221 P2 Pd1 100.8(3)
C231 P2 Pd1 116.9(3)
C211 P2 Pd1 126.8(3)

loop_
_geom_bond_atom_site_label_1
_geom_bond_atom_site_label_2
_geom_bond_distance
O1 C116 1.396(9)
O1 C216 1.404(9)
C115 C116 1.393(11)
C115 C114 1.393(12)
C115 C117 1.522(12)
C116 C111 1.411(11)
C216 C215 1.388(11)
C216 C211 1.409(11)
C215 C214 1.390(12)
C215 C117 1.520(11)
B5 B9 1.730(13)
B5 B10 1.771(12)
B5 B4 1.871(14)
B5 B1 1.906(13)
B5 Sn1 2.354(9)
C117 C118 1.529(13)
C117 C119 1.552(12)
C112 C113 1.383(12)
C112 C111 1.412(11)
C131 C136 1.390(12)
C131 C132 1.395(11)
C131 P1 1.819(8)
C121 C126 1.376(12)
C121 C122 1.388(12)
C121 P1 1.834(8)
C133 C134 1.371(13)
C133 C132 1.380(12)
C221 C222 1.365(13)
C221 C226 1.417(12)
C221 P2 1.815(8)
C232 C233 1.393(13)
C232 C231 1.395(13)
C212 C213 1.369(12)
C212 C211 1.387(12)
C114 C113 1.365(13)
C214 C213 1.388(12)
C211 P2 1.841(8)
C111 P1 1.813(8)
B1 B10 1.765(12)
B1 B6 1.777(12)
B1 B2 1.903(13)
B1 P1 1.924(9)
B1 Sn1 2.348(8)
C231 C236 1.405(12)
C231 P2 1.816(9)
C126 C125 1.373(13)
C222 C223 1.378(13)
C134 C135 1.392(13)
C122 C123 1.386(12)
B4 B9 1.780(14)
B4 B8 1.786(13)
B4 B3 1.900(14)
B4 Sn1 2.295(9)
B10 B9 1.779(14)
B10 B11 1.789(14)
B10 B6 1.797(13)
C123 C124 1.373(14)
C136 C135 1.366(13)
C226 C225 1.361(14)
C124 C125 1.395(14)
C235 C234 1.385(15)
C235 C236 1.385(14)
B3 B7 1.756(13)
B3 B8 1.769(14)
B3 B2 1.877(14)
B3 Sn1 2.315(9)
B9 B11 1.765(14)
B9 B8 1.784(14)
C233 C234 1.368(15)
B2 B7 1.749(13)
B2 B6 1.760(13)
B2 Sn1 2.366(8)
B11 B8 1.743(15)
B11 B7 1.759(15)
B11 B6 1.788(15)
C223 C224 1.372(15)
B6 B7 1.753(15)
B7 B8 1.777(15)
C225 C224 1.381(17)
N1 C305 1.464(15)
N1 C301 1.496(15)
N1 C309 1.538(17)
C305 C306 1.508(18)
C301 C302 1.454(19)
C309 C310 1.55(2)
C306 C307 1.53(2)
C302 C303 1.486(19)
C304 C303 1.60(2)
C310 C311 1.48(2)
C311 C312 1.43(2)
C307 C308 1.36(2)
O2 C23 1.408(15)
O2 C21 1.414(15)
O3 C33 1.426(14)
O3 C31 1.430(16)
O4 C43 1.357(17)
O4 C41 1.379(16)
C33 C34 1.505(19)
C24 C23 1.469(19)
C22 C21 1.48(2)
C41 C42 1.476(19)
C31 C32 1.471(19)
C43 C44 1.43(2)
Sn1 Pd1 2.4930(8)
Pd1 P2 2.238(2)
Pd1 Cl2 2.364(2)
Pd1 Cl1 2.384(2)
